data_7216027
loop_
_publ_author_name
'Nakano, Kazunori'
'Sada, Kazuki'
'Aburaya, Kazuaki'
'Nakagawa, Kenji'
'Yoswathananont, Nungruethai'
'Tohnai, Norimitsu'
'Miyata, Mikiji'

_publ_section_title
;
 Guest-induced inversion of an asymmetric host layer in inclusion crystals
 of cholic acid
;
_journal_issue 6
_journal_name_full CrystEngComm
_journal_page_first 461
_journal_paper_doi 10.1039/b602862d
_journal_volume 8
_journal_year 2006
_chemical_formula_sum 'C31 H46 Cl2 O5'
_chemical_formula_weight 569.61
_space_group_IT_number 4
_symmetry_cell_setting monoclinic
_symmetry_Int_Tables_number 4
_symmetry_space_group_name_Hall 'P 2yb'
_symmetry_space_group_name_H-M 'P 1 21 1'
_audit_creation_date 'Thu Oct 28 11:16:04 2004'
_audit_creation_method 'by teXsan'
_cell_angle_alpha 90
_cell_angle_beta 104.763(2)
_cell_angle_gamma 90
_cell_formula_units_Z 2
_cell_length_a 13.3968(5)
_cell_length_b 8.0808(4)
_cell_length_c 14.0372(6)
_cell_measurement_reflns_used 6556
_cell_measurement_temperature 296.2
_cell_measurement_theta_max 67.8
_cell_measurement_theta_min 3.3
_cell_volume 1469.46(11)
_computing_cell_refinement PROCESS-AUTO
_computing_data_collection PROCESS-AUTO
_computing_data_reduction 'teXsan Ver. 1.10'
_computing_publication_material 'teXsan Ver. 1.10'
_computing_structure_refinement 'teXsan Ver. 1.10'
_computing_structure_solution SIR92
_diffrn_measured_fraction_theta_full 0.9841
_diffrn_measured_fraction_theta_max 0.9841
_diffrn_measurement_device_type 'Rigaku RAXIS-RAPID Imaging Plate'
_diffrn_measurement_method \w
_diffrn_radiation_type 'Cu K\a'
_diffrn_radiation_wavelength 1.5418
_diffrn_reflns_av_R_equivalents 0.032
_diffrn_reflns_limit_h_max 16
_diffrn_reflns_limit_h_min -16
_diffrn_reflns_limit_k_max 9
_diffrn_reflns_limit_k_min -9
_diffrn_reflns_limit_l_max 16
_diffrn_reflns_limit_l_min -16
_diffrn_reflns_number 7548
_diffrn_reflns_theta_full 68.24
_diffrn_reflns_theta_max 68.24
_exptl_absorpt_coefficient_mu 2.290
_exptl_absorpt_correction_T_max 0.538
_exptl_absorpt_correction_T_min 0.169
_exptl_absorpt_correction_type integration
_exptl_absorpt_process_details '(Higashi, 1999)'
_exptl_crystal_colour colorless
_exptl_crystal_density_diffrn 1.287
_exptl_crystal_density_method 'not measured'
_exptl_crystal_description platelet
_exptl_crystal_size_max 0.700
_exptl_crystal_size_mid 0.600
_exptl_crystal_size_min 0.100
_refine_diff_density_max 0.35
_refine_diff_density_min -0.50
_refine_ls_abs_structure_Flack 0.02(4)
_refine_ls_extinction_method none
_refine_ls_goodness_of_fit_ref 1.575
_refine_ls_hydrogen_treatment noref
_refine_ls_number_parameters 344
_refine_ls_number_reflns 2856
_refine_ls_R_factor_gt 0.0798
_refine_ls_shift/su_max 0.0006
_refine_ls_structure_factor_coef Fsqd
_refine_ls_weighting_details 'w = 1/[\s^2^(Fo^2^) + (0.10000(Max(Fo^2^,0) + 2Fc^2^)/3)^2^]'
_refine_ls_weighting_scheme calc
_refine_ls_wR_factor_ref 0.1913
_reflns_number_gt 2652
_reflns_number_total 2856
_reflns_threshold_expression F^2^>2.0\s(F^2^)
_cod_duplicate_entry 7203348
_cod_data_source_file b602862d.cif
_cod_data_source_block 3_4-dichlorotoluene
_cod_original_cell_volume 1469.5(1)
_cod_original_formula_sum 'C31 H46 Cl2 O5 '
_cod_database_code 7216027

loop_
_symmetry_equiv_pos_as_xyz
x,y,z
-x,1/2+y,-z

loop_
_atom_site_label
_atom_site_type_symbol
_atom_site_fract_x
_atom_site_fract_y
_atom_site_fract_z
_atom_site_U_iso_or_equiv
_atom_site_adp_type
_atom_site_occupancy
_atom_site_calc_flag
Cl(1) Cl 0.07106(10) -0.122(1) -1.0727(1) 0.0935(5) Uani 1.00 d
Cl(2) Cl -0.16032(10) -0.218(1) -1.17823(10) 0.0732(4) Uani 1.00 d
O(1) O -0.5948(2) -0.266(1) -1.1056(2) 0.0469(7) Uani 1.00 d
O(2) O -0.4055(2) -0.495(1) -0.7825(2) 0.0389(6) Uani 1.00 d
O(3) O -0.3101(2) 0.039(1) -0.7162(2) 0.0437(7) Uani 1.00 d
O(4) O 0.1607(2) -0.184(1) -0.3106(3) 0.0626(9) Uani 1.00 d
O(5) O 0.2021(2) 0.065(1) -0.2472(2) 0.0492(7) Uani 1.00 d
C(1) C -0.6621(3) -0.070(1) -0.8869(3) 0.0378(8) Uani 1.00 d
C(2) C -0.6198(3) -0.083(1) -0.9786(3) 0.0399(8) Uani 1.00 d
C(3) C -0.6399(3) -0.255(1) -1.0229(2) 0.0373(8) Uani 1.00 d
C(4) C -0.5912(3) -0.381(1) -0.9461(2) 0.0337(7) Uani 1.00 d
C(5) C -0.6334(2) -0.373(1) -0.8542(2) 0.0339(7) Uani 1.00 d
C(6) C -0.5876(3) -0.510(1) -0.7806(3) 0.0394(8) Uani 1.00 d
C(7) C -0.4769(3) -0.481(1) -0.7224(3) 0.0354(8) Uani 1.00 d
C(8) C -0.4642(3) -0.308(1) -0.6751(2) 0.0318(7) Uani 1.00 d
C(9) C -0.5054(2) -0.171(1) -0.7508(2) 0.0286(7) Uani 1.00 d
C(10) C -0.6208(2) -0.198(1) -0.8055(2) 0.0350(8) Uani 1.00 d
C(11) C -0.4830(3) 0.001(1) -0.7007(3) 0.0363(8) Uani 1.00 d
C(12) C -0.3705(3) 0.029(1) -0.6444(2) 0.0330(7) Uani 1.00 d
C(13) C -0.3305(2) -0.110(1) -0.5679(2) 0.0305(7) Uani 1.00 d
C(14) C -0.3527(2) -0.276(1) -0.6227(2) 0.0291(7) Uani 1.00 d
C(15) C -0.2979(3) -0.404(1) -0.5473(3) 0.0411(9) Uani 1.00 d
C(16) C -0.2011(3) -0.313(1) -0.4889(3) 0.0438(9) Uani 1.00 d
C(17) C -0.2124(2) -0.128(1) -0.5216(2) 0.0329(7) Uani 1.00 d
C(18) C -0.3869(3) -0.093(1) -0.4846(3) 0.0433(9) Uani 1.00 d
C(19) C -0.6909(3) -0.186(1) -0.7339(3) 0.0466(9) Uani 1.00 d
C(20) C -0.1547(3) -0.014(1) -0.4394(3) 0.0394(8) Uani 1.00 d
C(21) C -0.1674(4) 0.169(1) -0.4651(4) 0.054(1) Uani 1.00 d
C(22) C -0.0396(3) -0.067(1) -0.4124(3) 0.0496(10) Uani 1.00 d
C(23) C 0.0273(3) 0.021(1) -0.3246(3) 0.055(1) Uani 1.00 d
C(24) C 0.1363(3) -0.047(1) -0.2949(3) 0.0417(8) Uani 1.00 d
C(25) C -0.0681(4) -0.085(1) -0.8542(4) 0.060(1) Uani 1.00 d
C(26) C 0.0048(4) -0.084(1) -0.9090(4) 0.062(1) Uani 1.00 d
C(27) C -0.0225(3) -0.126(1) -1.0089(4) 0.056(1) Uani 1.00 d
C(28) C -0.1234(3) -0.172(1) -1.0534(4) 0.0543(10) Uani 1.00 d
C(29) C -0.1960(3) -0.177(1) -0.9998(4) 0.059(1) Uani 1.00 d
C(30) C -0.1691(4) -0.133(1) -0.9006(4) 0.063(1) Uani 1.00 d
C(31) C -0.0395(6) -0.028(1) -0.7485(4) 0.080(2) Uani 1.00 d
H(1) H -0.6453 0.0349 -0.8590 0.0460 Uiso 1.00 calc
H(2) H -0.7348 -0.0841 -0.9070 0.0460 Uiso 1.00 calc
H(3) H -0.6531 -0.0056 -1.0260 0.0460 Uiso 1.00 calc
H(4) H -0.5476 -0.0651 -0.9610 0.0460 Uiso 1.00 calc
H(5) H -0.7126 -0.2752 -1.0440 0.0429 Uiso 1.00 calc
H(6) H -0.6046 -0.4901 -0.9743 0.0385 Uiso 1.00 calc
H(7) H -0.5189 -0.3641 -0.9270 0.0385 Uiso 1.00 calc
H(8) H -0.7055 -0.3946 -0.8750 0.0390 Uiso 1.00 calc
H(9) H -0.6290 -0.5230 -0.7351 0.0441 Uiso 1.00 calc
H(10) H -0.5893 -0.6123 -0.8161 0.0441 Uiso 1.00 calc
H(11) H -0.4596 -0.5620 -0.6715 0.0417 Uiso 1.00 calc
H(12) H -0.5030 -0.3065 -0.6272 0.0368 Uiso 1.00 calc
H(13) H -0.4669 -0.1780 -0.7989 0.0346 Uiso 1.00 calc
H(14) H -0.5012 0.0820 -0.7502 0.0419 Uiso 1.00 calc
H(15) H -0.5250 0.0111 -0.6557 0.0419 Uiso 1.00 calc
H(16) H -0.3661 0.1294 -0.6104 0.0391 Uiso 1.00 calc
H(17) H -0.3166 -0.2749 -0.6724 0.0351 Uiso 1.00 calc
H(18) H -0.3400 -0.4380 -0.5051 0.0472 Uiso 1.00 calc
H(19) H -0.2799 -0.5008 -0.5790 0.0472 Uiso 1.00 calc
H(20) H -0.1960 -0.3239 -0.4203 0.0522 Uiso 1.00 calc
H(21) H -0.1416 -0.3625 -0.5030 0.0522 Uiso 1.00 calc
H(22) H -0.1794 -0.1185 -0.5739 0.0386 Uiso 1.00 calc
H(23) H -0.3721 0.0098 -0.4536 0.0507 Uiso 1.00 calc
H(24) H -0.4592 -0.1055 -0.5115 0.0507 Uiso 1.00 calc
H(25) H -0.3638 -0.1801 -0.4371 0.0507 Uiso 1.00 calc
H(26) H -0.6873 -0.0782 -0.7071 0.0576 Uiso 1.00 calc
H(27) H -0.7603 -0.2109 -0.7678 0.0576 Uiso 1.00 calc
H(28) H -0.6688 -0.2642 -0.6812 0.0576 Uiso 1.00 calc
H(29) H -0.1812 -0.0355 -0.3833 0.0449 Uiso 1.00 calc
H(30) H -0.1316 0.2308 -0.4091 0.0651 Uiso 1.00 calc
H(31) H -0.1394 0.1903 -0.5188 0.0651 Uiso 1.00 calc
H(32) H -0.2385 0.1959 -0.4808 0.0651 Uiso 1.00 calc
H(33) H -0.0359 -0.1834 -0.3988 0.0585 Uiso 1.00 calc
H(34) H -0.0129 -0.0463 -0.4676 0.0585 Uiso 1.00 calc
H(35) H 0.0302 0.1336 -0.3408 0.0653 Uiso 1.00 calc
H(36) H -0.0035 0.0087 -0.2711 0.0653 Uiso 1.00 calc
H(37) H -0.6064 -0.3756 -1.1338 0.0536 Uiso 1.00 calc
H(38) H -0.4100 -0.6030 -0.8114 0.0442 Uiso 1.00 calc
H(39) H -0.2740 0.1620 -0.7327 0.0853 Uiso 1.00 calc
H(40) H 0.2818 0.0421 -0.2309 0.0853 Uiso 1.00 calc
H(41) H 0.0745 -0.0546 -0.8781 0.0745 Uiso 1.00 calc
H(42) H -0.2644 -0.2154 -1.0295 0.0705 Uiso 1.00 calc
H(43) H -0.2202 -0.1346 -0.8648 0.0748 Uiso 1.00 calc
H(44) H 0.0148 -0.0958 -0.7109 0.0947 Uiso 1.00 calc
H(45) H -0.0182 0.0829 -0.7456 0.0947 Uiso 1.00 calc
H(46) H -0.0982 -0.0389 -0.7222 0.0947 Uiso 1.00 calc

loop_
_atom_site_aniso_label
_atom_site_aniso_U_11
_atom_site_aniso_U_22
_atom_site_aniso_U_33
_atom_site_aniso_U_12
_atom_site_aniso_U_13
_atom_site_aniso_U_23
Cl(1) 0.0449(6) 0.167(2) 0.0685(7) -0.0088(8) 0.0146(5) -0.013(1)
Cl(2) 0.0552(6) 0.0930(9) 0.0619(7) 0.0034(6) -0.0023(5) -0.0027(7)
O(1) 0.068(2) 0.044(1) 0.027(1) 0.000(1) 0.009(1) 0.005(1)
O(2) 0.033(1) 0.039(1) 0.042(1) 0.0022(9) 0.0040(9) -0.008(1)
O(3) 0.044(1) 0.050(1) 0.036(1) -0.008(1) 0.0075(10) 0.005(1)
O(4) 0.043(2) 0.053(1) 0.082(2) 0.004(1) -0.002(1) -0.010(2)
O(5) 0.036(1) 0.052(1) 0.059(2) -0.005(1) 0.011(1) -0.008(1)
C(1) 0.033(2) 0.042(2) 0.034(2) 0.010(1) 0.002(1) -0.003(1)
C(2) 0.044(2) 0.041(2) 0.031(2) 0.005(1) 0.003(1) 0.006(1)
C(3) 0.039(2) 0.044(2) 0.026(1) 0.001(1) 0.003(1) 0.003(1)
C(4) 0.036(2) 0.035(1) 0.027(1) -0.002(1) 0.001(1) 0.001(1)
C(5) 0.025(1) 0.045(2) 0.030(2) -0.002(1) 0.003(1) 0.002(1)
C(6) 0.038(2) 0.043(2) 0.033(2) -0.008(1) 0.000(1) 0.005(1)
C(7) 0.037(2) 0.035(1) 0.032(2) -0.002(1) 0.005(1) 0.004(1)
C(8) 0.032(1) 0.034(1) 0.027(1) 0.003(1) 0.004(1) 0.003(1)
C(9) 0.024(1) 0.034(1) 0.028(1) 0.004(1) 0.006(1) 0.000(1)
C(10) 0.026(1) 0.047(2) 0.030(1) 0.005(1) 0.002(1) 0.001(1)
C(11) 0.032(2) 0.036(1) 0.036(2) 0.006(1) -0.003(1) -0.003(1)
C(12) 0.029(1) 0.034(2) 0.031(2) 0.005(1) -0.001(1) -0.004(1)
C(13) 0.028(1) 0.036(1) 0.025(1) 0.004(1) 0.002(1) -0.002(1)
C(14) 0.028(1) 0.031(1) 0.025(1) 0.004(1) 0.002(1) -0.001(1)
C(15) 0.045(2) 0.038(2) 0.033(2) 0.000(1) -0.004(1) 0.008(1)
C(16) 0.038(2) 0.045(2) 0.040(2) 0.005(1) -0.005(1) 0.005(1)
C(17) 0.028(1) 0.042(2) 0.026(1) 0.000(1) 0.002(1) -0.003(1)
C(18) 0.039(2) 0.064(2) 0.030(2) 0.001(2) 0.015(1) -0.010(2)
C(19) 0.031(2) 0.072(2) 0.042(2) 0.005(2) 0.017(1) 0.001(2)
C(20) 0.034(2) 0.047(2) 0.032(2) 0.001(1) 0.000(1) -0.005(1)
C(21) 0.052(2) 0.047(2) 0.054(2) -0.010(2) -0.004(2) -0.002(2)
C(22) 0.035(2) 0.061(2) 0.045(2) 0.003(2) -0.006(1) -0.007(2)
C(23) 0.030(2) 0.069(3) 0.055(2) 0.004(2) -0.007(2) -0.023(2)
C(24) 0.035(2) 0.050(2) 0.037(2) 0.001(1) 0.003(1) -0.001(1)
C(25) 0.070(2) 0.055(2) 0.058(2) 0.016(2) 0.022(2) 0.006(2)
C(26) 0.055(2) 0.075(3) 0.053(2) 0.007(2) 0.008(2) -0.003(2)
C(27) 0.039(2) 0.074(3) 0.052(2) 0.005(2) 0.007(1) 0.003(2)
C(28) 0.041(2) 0.057(2) 0.059(2) 0.003(2) 0.002(1) 0.006(2)
C(29) 0.045(2) 0.059(2) 0.075(2) -0.001(2) 0.019(2) 0.010(2)
C(30) 0.064(2) 0.057(2) 0.077(2) 0.017(2) 0.035(2) 0.013(2)
C(31) 0.111(5) 0.067(3) 0.061(2) 0.019(3) 0.022(3) 0.001(2)

loop_
_atom_type_symbol
_atom_type_description
_atom_type_scat_dispersion_real
_atom_type_scat_dispersion_imag
_atom_type_scat_source
C C 0.018 0.009
;International Tables for Crystallography
(1992, Vol. C, Tables 4.2.6.8 and 6.1.1.1)
;
H H 0.000 0.000
;International Tables for Crystallography
(1992, Vol. C, Table 6.1.1.2)
;
O O 0.049 0.032
;International Tables for Crystallography
(1992, Vol. C, Tables 4.2.6.8 and 6.1.1.1)
;
Cl Cl 0.364 0.702
;International Tables for Crystallography
(1992, Vol. C, Tables 4.2.6.8 and 6.1.1.1)
;

loop_
_geom_angle_atom_site_label_1
_geom_angle_atom_site_label_2
_geom_angle_atom_site_label_3
_geom_angle
_geom_angle_site_symmetry_2
_geom_angle_site_symmetry_3
_geom_angle_publ_flag
C(2) C(1) C(10) 116.0(3) 1_555 1_555 yes
C(1) C(2) C(3) 109.9(4) 1_555 1_555 yes
O(1) C(3) C(2) 108.8(4) 1_555 1_555 yes
O(1) C(3) C(4) 109.7(4) 1_555 1_555 yes
C(2) C(3) C(4) 109.1(3) 1_555 1_555 yes
C(3) C(4) C(5) 112.7(4) 1_555 1_555 yes
C(4) C(5) C(6) 111.4(4) 1_555 1_555 yes
C(4) C(5) C(10) 112.7(3) 1_555 1_555 yes
C(6) C(5) C(10) 112.4(3) 1_555 1_555 yes
C(5) C(6) C(7) 114.6(4) 1_555 1_555 yes
O(2) C(7) C(6) 112.2(4) 1_555 1_555 yes
O(2) C(7) C(8) 108.0(3) 1_555 1_555 yes
C(6) C(7) C(8) 111.1(4) 1_555 1_555 yes
C(7) C(8) C(9) 112.0(3) 1_555 1_555 yes
C(7) C(8) C(14) 110.8(3) 1_555 1_555 yes
C(9) C(8) C(14) 110.3(3) 1_555 1_555 yes
C(8) C(9) C(10) 112.2(3) 1_555 1_555 yes
C(8) C(9) C(11) 109.8(3) 1_555 1_555 yes
C(10) C(9) C(11) 113.6(3) 1_555 1_555 yes
C(1) C(10) C(5) 107.7(3) 1_555 1_555 yes
C(1) C(10) C(9) 113.5(4) 1_555 1_555 yes
C(1) C(10) C(19) 106.2(4) 1_555 1_555 yes
C(5) C(10) C(9) 108.9(3) 1_555 1_555 yes
C(5) C(10) C(19) 109.1(4) 1_555 1_555 yes
C(9) C(10) C(19) 111.2(3) 1_555 1_555 yes
C(9) C(11) C(12) 114.7(3) 1_555 1_555 yes
O(3) C(12) C(11) 107.5(3) 1_555 1_555 yes
O(3) C(12) C(13) 111.5(3) 1_555 1_555 yes
C(11) C(12) C(13) 111.9(4) 1_555 1_555 yes
C(12) C(13) C(14) 107.2(3) 1_555 1_555 yes
C(12) C(13) C(17) 119.5(3) 1_555 1_555 yes
C(12) C(13) C(18) 108.1(3) 1_555 1_555 yes
C(14) C(13) C(17) 100.0(3) 1_555 1_555 yes
C(14) C(13) C(18) 112.5(4) 1_555 1_555 yes
C(17) C(13) C(18) 109.3(3) 1_555 1_555 yes
C(8) C(14) C(13) 115.9(3) 1_555 1_555 yes
C(8) C(14) C(15) 117.3(4) 1_555 1_555 yes
C(13) C(14) C(15) 104.4(3) 1_555 1_555 yes
C(14) C(15) C(16) 103.6(4) 1_555 1_555 yes
C(15) C(16) C(17) 107.3(3) 1_555 1_555 yes
C(13) C(17) C(16) 103.0(3) 1_555 1_555 yes
C(13) C(17) C(20) 121.7(4) 1_555 1_555 yes
C(16) C(17) C(20) 111.3(3) 1_555 1_555 yes
C(17) C(20) C(21) 113.8(4) 1_555 1_555 yes
C(17) C(20) C(22) 107.5(4) 1_555 1_555 yes
C(21) C(20) C(22) 111.6(4) 1_555 1_555 yes
C(20) C(22) C(23) 114.8(4) 1_555 1_555 yes
C(22) C(23) C(24) 112.7(4) 1_555 1_555 yes
O(4) C(24) O(5) 123.5(5) 1_555 1_555 yes
O(4) C(24) C(23) 125.2(5) 1_555 1_555 yes
O(5) C(24) C(23) 111.3(4) 1_555 1_555 yes
C(26) C(25) C(30) 118.5(6) 1_555 1_555 yes
C(26) C(25) C(31) 120.3(7) 1_555 1_555 yes
C(30) C(25) C(31) 121.1(6) 1_555 1_555 yes
C(25) C(26) C(27) 120.8(6) 1_555 1_555 yes
Cl(1) C(27) C(26) 118.6(4) 1_555 1_555 yes
Cl(1) C(27) C(28) 121.8(5) 1_555 1_555 yes
C(26) C(27) C(28) 119.5(6) 1_555 1_555 yes
Cl(2) C(28) C(27) 120.4(5) 1_555 1_555 yes
Cl(2) C(28) C(29) 119.1(4) 1_555 1_555 yes
C(27) C(28) C(29) 120.5(6) 1_555 1_555 yes
C(28) C(29) C(30) 120.0(6) 1_555 1_555 yes
C(25) C(30) C(29) 120.7(5) 1_555 1_555 yes

loop_
_geom_bond_atom_site_label_1
_geom_bond_atom_site_label_2
_geom_bond_distance
_geom_bond_publ_flag
Cl(1) C(27) 1.717(6) yes
Cl(2) C(28) 1.736(6) yes
O(1) C(3) 1.442(5) yes
O(2) C(7) 1.432(5) yes
O(3) C(12) 1.446(5) yes
O(4) C(24) 1.194(7) yes
O(5) C(24) 1.322(6) yes
C(1) C(2) 1.538(6) yes
C(1) C(10) 1.533(6) yes
C(2) C(3) 1.513(7) yes
C(3) C(4) 1.508(6) yes
C(4) C(5) 1.536(6) yes
C(5) C(6) 1.534(6) yes
C(5) C(10) 1.561(6) yes
C(6) C(7) 1.519(6) yes
C(7) C(8) 1.534(6) yes
C(8) C(9) 1.536(5) yes
C(8) C(14) 1.511(5) yes
C(9) C(10) 1.556(5) yes
C(9) C(11) 1.552(6) yes
C(10) C(19) 1.543(5) yes
C(11) C(12) 1.530(6) yes
C(12) C(13) 1.551(6) yes
C(13) C(14) 1.535(5) yes
C(13) C(17) 1.557(5) yes
C(13) C(18) 1.551(5) yes
C(14) C(15) 1.531(5) yes
C(15) C(16) 1.534(7) yes
C(16) C(17) 1.562(7) yes
C(17) C(20) 1.522(6) yes
C(20) C(21) 1.527(8) yes
C(20) C(22) 1.550(7) yes
C(22) C(23) 1.505(7) yes
C(23) C(24) 1.515(6) yes
C(25) C(26) 1.390(9) yes
C(25) C(30) 1.40(1) yes
C(25) C(31) 1.507(10) yes
C(26) C(27) 1.398(9) yes
C(27) C(28) 1.387(7) yes
C(28) C(29) 1.373(8) yes
C(29) C(30) 1.39(1) yes

loop_
_geom_contact_atom_site_label_1
_geom_contact_atom_site_label_2
_geom_contact_distance
_geom_contact_site_symmetry_2
Cl(1) C(24) 3.500(5) 1_554
O(1) O(2) 2.701(4) 2_453
O(1) O(3) 2.958(5) 2_443
O(2) O(5) 2.693(5) 2_544
O(2) C(24) 3.517(6) 2_544
O(2) C(2) 3.528(5) 2_443
O(2) O(4) 3.554(5) 2_544
O(3) O(4) 2.964(5) 2_554
O(4) C(21) 3.386(8) 2_544
O(4) C(31) 3.426(9) 2_544
O(5) C(30) 3.303(7) 2_554
O(5) C(14) 3.305(5) 2_554
O(5) C(15) 3.452(7) 2_554

loop_
_geom_torsion_atom_site_label_1
_geom_torsion_atom_site_label_2
_geom_torsion_atom_site_label_3
_geom_torsion_atom_site_label_4
_geom_torsion
_geom_torsion_site_symmetry_1
_geom_torsion_site_symmetry_2
_geom_torsion_site_symmetry_3
_geom_torsion_site_symmetry_4
_geom_torsion_publ_flag
Cl(1) C(27) C(26) C(25) -179.9(5) 1_555 1_555 1_555 1_555 yes
Cl(1) C(27) C(28) Cl(2) -2.9(8) 1_555 1_555 1_555 1_555 yes
Cl(1) C(27) C(28) C(29) 178.4(5) 1_555 1_555 1_555 1_555 yes
Cl(2) C(28) C(27) C(26) 177.7(5) 1_555 1_555 1_555 1_555 yes
Cl(2) C(28) C(29) C(30) -176.8(5) 1_555 1_555 1_555 1_555 yes
O(1) C(3) C(2) C(1) -177.1(3) 1_555 1_555 1_555 1_555 yes
O(1) C(3) C(4) C(5) 178.4(3) 1_555 1_555 1_555 1_555 yes
O(2) C(7) C(6) C(5) -70.2(5) 1_555 1_555 1_555 1_555 yes
O(2) C(7) C(8) C(9) 70.7(4) 1_555 1_555 1_555 1_555 yes
O(2) C(7) C(8) C(14) -53.0(4) 1_555 1_555 1_555 1_555 yes
O(3) C(12) C(11) C(9) 68.8(5) 1_555 1_555 1_555 1_555 yes
O(3) C(12) C(13) C(14) -67.7(4) 1_555 1_555 1_555 1_555 yes
O(3) C(12) C(13) C(17) 44.9(5) 1_555 1_555 1_555 1_555 yes
O(3) C(12) C(13) C(18) 170.8(3) 1_555 1_555 1_555 1_555 yes
O(4) C(24) C(23) C(22) -26.0(9) 1_555 1_555 1_555 1_555 yes
O(5) C(24) C(23) C(22) 155.1(5) 1_555 1_555 1_555 1_555 yes
C(1) C(2) C(3) C(4) -57.4(5) 1_555 1_555 1_555 1_555 yes
C(1) C(10) C(5) C(4) 49.3(4) 1_555 1_555 1_555 1_555 yes
C(1) C(10) C(5) C(6) 176.1(3) 1_555 1_555 1_555 1_555 yes
C(1) C(10) C(9) C(8) -175.7(3) 1_555 1_555 1_555 1_555 yes
C(1) C(10) C(9) C(11) 59.0(5) 1_555 1_555 1_555 1_555 yes
C(2) C(1) C(10) C(5) -50.9(5) 1_555 1_555 1_555 1_555 yes
C(2) C(1) C(10) C(9) 69.8(5) 1_555 1_555 1_555 1_555 yes
C(2) C(1) C(10) C(19) -167.7(4) 1_555 1_555 1_555 1_555 yes
C(2) C(3) C(4) C(5) 59.3(5) 1_555 1_555 1_555 1_555 yes
C(3) C(2) C(1) C(10) 56.6(5) 1_555 1_555 1_555 1_555 yes
C(3) C(4) C(5) C(6) 176.3(4) 1_555 1_555 1_555 1_555 yes
C(3) C(4) C(5) C(10) -56.4(4) 1_555 1_555 1_555 1_555 yes
C(4) C(5) C(6) C(7) 75.6(5) 1_555 1_555 1_555 1_555 yes
C(4) C(5) C(10) C(9) -74.3(4) 1_555 1_555 1_555 1_555 yes
C(4) C(5) C(10) C(19) 164.1(3) 1_555 1_555 1_555 1_555 yes
C(5) C(6) C(7) C(8) 50.9(5) 1_555 1_555 1_555 1_555 yes
C(5) C(10) C(9) C(8) -55.7(4) 1_555 1_555 1_555 1_555 yes
C(5) C(10) C(9) C(11) 179.0(3) 1_555 1_555 1_555 1_555 yes
C(6) C(5) C(10) C(9) 52.6(4) 1_555 1_555 1_555 1_555 yes
C(6) C(5) C(10) C(19) -69.0(4) 1_555 1_555 1_555 1_555 yes
C(6) C(7) C(8) C(9) -52.8(4) 1_555 1_555 1_555 1_555 yes
C(6) C(7) C(8) C(14) -176.5(3) 1_555 1_555 1_555 1_555 yes
C(7) C(6) C(5) C(10) -52.0(5) 1_555 1_555 1_555 1_555 yes
C(7) C(8) C(9) C(10) 57.0(4) 1_555 1_555 1_555 1_555 yes
C(7) C(8) C(9) C(11) -175.6(3) 1_555 1_555 1_555 1_555 yes
C(7) C(8) C(14) C(13) -177.2(3) 1_555 1_555 1_555 1_555 yes
C(7) C(8) C(14) C(15) -53.0(5) 1_555 1_555 1_555 1_555 yes
C(8) C(9) C(10) C(19) 64.6(5) 1_555 1_555 1_555 1_555 yes
C(8) C(9) C(11) C(12) 52.1(5) 1_555 1_555 1_555 1_555 yes
C(8) C(14) C(13) C(12) -57.2(4) 1_555 1_555 1_555 1_555 yes
C(8) C(14) C(13) C(17) 177.4(3) 1_555 1_555 1_555 1_555 yes
C(8) C(14) C(13) C(18) 61.5(4) 1_555 1_555 1_555 1_555 yes
C(8) C(14) C(15) C(16) -164.6(4) 1_555 1_555 1_555 1_555 yes
C(9) C(8) C(14) C(13) 58.2(4) 1_555 1_555 1_555 1_555 yes
C(9) C(8) C(14) C(15) -177.7(3) 1_555 1_555 1_555 1_555 yes
C(9) C(11) C(12) C(13) -53.9(5) 1_555 1_555 1_555 1_555 yes
C(10) C(9) C(8) C(14) -179.1(3) 1_555 1_555 1_555 1_555 yes
C(10) C(9) C(11) C(12) 178.7(4) 1_555 1_555 1_555 1_555 yes
C(11) C(9) C(8) C(14) -51.7(4) 1_555 1_555 1_555 1_555 yes
C(11) C(9) C(10) C(19) -60.7(5) 1_555 1_555 1_555 1_555 yes
C(11) C(12) C(13) C(14) 52.7(4) 1_555 1_555 1_555 1_555 yes
C(11) C(12) C(13) C(17) 165.3(3) 1_555 1_555 1_555 1_555 yes
C(11) C(12) C(13) C(18) -68.8(4) 1_555 1_555 1_555 1_555 yes
C(12) C(13) C(14) C(15) 172.1(4) 1_555 1_555 1_555 1_555 yes
C(12) C(13) C(17) C(16) -156.3(4) 1_555 1_555 1_555 1_555 yes
C(12) C(13) C(17) C(20) 78.2(5) 1_555 1_555 1_555 1_555 yes
C(13) C(14) C(15) C(16) -34.8(4) 1_555 1_555 1_555 1_555 yes
C(13) C(17) C(16) C(15) 19.6(5) 1_555 1_555 1_555 1_555 yes
C(13) C(17) C(20) C(21) -55.4(6) 1_555 1_555 1_555 1_555 yes
C(13) C(17) C(20) C(22) -179.5(4) 1_555 1_555 1_555 1_555 yes
C(14) C(13) C(17) C(16) -39.9(4) 1_555 1_555 1_555 1_555 yes
C(14) C(13) C(17) C(20) -165.4(4) 1_555 1_555 1_555 1_555 yes
C(14) C(15) C(16) C(17) 8.8(5) 1_555 1_555 1_555 1_555 yes
C(15) C(14) C(13) C(17) 46.8(4) 1_555 1_555 1_555 1_555 yes
C(15) C(14) C(13) C(18) -69.1(4) 1_555 1_555 1_555 1_555 yes
C(15) C(16) C(17) C(20) 151.6(4) 1_555 1_555 1_555 1_555 yes
C(16) C(17) C(13) C(18) 78.5(4) 1_555 1_555 1_555 1_555 yes
C(16) C(17) C(20) C(21) -177.0(4) 1_555 1_555 1_555 1_555 yes
C(16) C(17) C(20) C(22) 58.8(5) 1_555 1_555 1_555 1_555 yes
C(17) C(20) C(22) C(23) -173.8(5) 1_555 1_555 1_555 1_555 yes
C(18) C(13) C(17) C(20) -47.1(5) 1_555 1_555 1_555 1_555 yes
C(20) C(22) C(23) C(24) 174.2(5) 1_555 1_555 1_555 1_555 yes
C(21) C(20) C(22) C(23) 60.8(6) 1_555 1_555 1_555 1_555 yes
C(25) C(26) C(27) C(28) 0(1) 1_555 1_555 1_555 1_555 yes
C(25) C(30) C(29) C(28) -1.4(10) 1_555 1_555 1_555 1_555 yes
C(26) C(25) C(30) C(29) 0.0(9) 1_555 1_555 1_555 1_555 yes
C(26) C(27) C(28) C(29) -0.9(10) 1_555 1_555 1_555 1_555 yes
C(27) C(26) C(25) C(30) 1.0(10) 1_555 1_555 1_555 1_555 yes
C(27) C(26) C(25) C(31) -175.8(7) 1_555 1_555 1_555 1_555 yes
C(27) C(28) C(29) C(30) 1.9(9) 1_555 1_555 1_555 1_555 yes
C(29) C(30) C(25) C(31) 176.7(6) 1_555 1_555 1_555 1_555 yes
